data_4117777
loop_
_publ_author_name
'Ming Fang'
'Joy H. Farnaby'
'Joseph W. Ziller'
'Jefferson E. Bates'
'Filipp Furche'
'William J. Evans'

_publ_section_title
;
 Isolation of (CO)1- and (CO2)1-Radical Complexes of Rare Earths via
 Ln(NR2)3/K Reduction and [K2(18-crown-6)2]2+ Oligomerization
;
_journal_name_full 'Journal of the American Chemical Society'
_journal_page_first 6064
_journal_page_last 6067
_journal_paper_doi 10.1021/ja211220r
_journal_volume 134
_journal_year 2012
_chemical_formula_sum 'C44 H102 K2 N3 O16 Si6 Y'
_chemical_formula_weight 1264.94
_chemical_name_systematic
; 
 ? 
;
_space_group_IT_number 14
_symmetry_cell_setting monoclinic
_symmetry_space_group_name_Hall '-P 2ybc'
_symmetry_space_group_name_H-M 'P 1 21/c 1'
_atom_sites_solution_hydrogens geom
_atom_sites_solution_primary direct
_atom_sites_solution_secondary difmap
_audit_creation_method SHELXTL
_cell_angle_alpha 90.00
_cell_angle_beta 101.7684(8)
_cell_angle_gamma 90.00
_cell_formula_units_Z 4
_cell_length_a 12.5868(8)
_cell_length_b 38.456(2)
_cell_length_c 14.1813(9)
_cell_measurement_reflns_used 9913
_cell_measurement_temperature 88(2)
_cell_measurement_theta_max 26.29
_cell_measurement_theta_min 2.24
_cell_volume 6720.0(7)
_computing_cell_refinement 'Bruker SAINT'
_computing_data_collection 'Bruker APEX2'
_computing_data_reduction 'Bruker SAINT'
_computing_molecular_graphics 'Bruker SHELXTL'
_computing_publication_material 'Bruker SHELXTL'
_computing_structure_refinement 'SHELXL-97 (Sheldrick, 2008)'
_computing_structure_solution 'SHELXS-97 (Sheldrick, 2008)'
_diffrn_ambient_temperature 88(2)
_diffrn_measured_fraction_theta_full 0.999
_diffrn_measured_fraction_theta_max 0.997
_diffrn_measurement_device_type 'Bruker APEX-II CCD'
_diffrn_measurement_method '\f and \w scans'
_diffrn_radiation_monochromator graphite
_diffrn_radiation_source 'fine-focus sealed tube'
_diffrn_radiation_type MoK\a
_diffrn_radiation_wavelength 0.71073
_diffrn_reflns_av_R_equivalents 0.0536
_diffrn_reflns_av_sigmaI/netI 0.0528
_diffrn_reflns_limit_h_max 15
_diffrn_reflns_limit_h_min -15
_diffrn_reflns_limit_k_max 48
_diffrn_reflns_limit_k_min -47
_diffrn_reflns_limit_l_max 17
_diffrn_reflns_limit_l_min -17
_diffrn_reflns_number 54184
_diffrn_reflns_theta_full 25.50
_diffrn_reflns_theta_max 26.40
_diffrn_reflns_theta_min 1.74
_exptl_absorpt_coefficient_mu 1.155
_exptl_absorpt_correction_T_max 0.8913
_exptl_absorpt_correction_T_min 0.6934
_exptl_absorpt_correction_type multi-scan
_exptl_absorpt_process_details 'Bruker SADABS'
_exptl_crystal_colour colorless
_exptl_crystal_density_diffrn 1.250
_exptl_crystal_density_meas ?
_exptl_crystal_description irregular
_exptl_crystal_F_000 2704
_exptl_crystal_size_max 0.34
_exptl_crystal_size_mid 0.30
_exptl_crystal_size_min 0.10
_refine_diff_density_max 0.598
_refine_diff_density_min -0.536
_refine_diff_density_rms 0.075
_refine_ls_extinction_method none
_refine_ls_goodness_of_fit_ref 1.057
_refine_ls_hydrogen_treatment constr
_refine_ls_matrix_type full
_refine_ls_number_parameters 667
_refine_ls_number_reflns 13746
_refine_ls_number_restraints 0
_refine_ls_restrained_S_all 1.057
_refine_ls_R_factor_all 0.0670
_refine_ls_R_factor_gt 0.0455
_refine_ls_shift/su_max 0.001
_refine_ls_shift/su_mean 0.000
_refine_ls_structure_factor_coef Fsqd
_refine_ls_weighting_details 'calc w=1/[\s^2^(Fo^2^)+(0.0420P)^2^+5.6768P] where P=(Fo^2^+2Fc^2^)/3'
_refine_ls_weighting_scheme calc
_refine_ls_wR_factor_gt 0.0969
_refine_ls_wR_factor_ref 0.1040
_reflns_number_gt 10688
_reflns_number_total 13746
_reflns_threshold_expression >2sigma(I)
_cod_data_source_file ja211220r_si_007.cif
_cod_data_source_block mf102
_cod_depositor_comments
;
The following automatic conversions were performed:

'_exptl_crystal_density_meas' value 'none' was changed to '?' - the
value is perceived as not measured.

Automatic conversion script
Id: cif_fix_values 3008 2015-01-20 13:52:24Z robertas 
;
_cod_original_cell_volume 6720.1(7)
_cod_database_code 4117777

loop_
_symmetry_equiv_pos_as_xyz
'x, y, z'
'-x, y+1/2, -z+1/2'
'-x, -y, -z'
'x, -y-1/2, z-1/2'

loop_
_atom_site_label
_atom_site_type_symbol
_atom_site_fract_x
_atom_site_fract_y
_atom_site_fract_z
_atom_site_U_iso_or_equiv
_atom_site_adp_type
_atom_site_occupancy
_atom_site_symmetry_multiplicity
_atom_site_calc_flag
_atom_site_refinement_flags
Y1 Y 0.54257(2) 0.124923(7) 0.324403(19) 0.01496(7) Uani 1 1 d .
Si1 Si 0.51715(7) 0.05339(2) 0.17155(6) 0.02266(18) Uani 1 1 d .
Si2 Si 0.74348(6) 0.07339(2) 0.26238(6) 0.01814(17) Uani 1 1 d .
Si3 Si 0.30195(6) 0.14109(2) 0.39818(6) 0.02143(18) Uani 1 1 d .
Si4 Si 0.41740(7) 0.07634(2) 0.47689(6) 0.02238(18) Uani 1 1 d .
Si5 Si 0.65076(6) 0.20555(2) 0.41246(6) 0.01824(17) Uani 1 1 d .
Si6 Si 0.61810(6) 0.19628(2) 0.20131(6) 0.01888(17) Uani 1 1 d .
N1 N 0.60667(18) 0.08037(6) 0.24357(16) 0.0172(5) Uani 1 1 d .
N2 N 0.40801(18) 0.11305(6) 0.40729(17) 0.0188(5) Uani 1 1 d .
N3 N 0.61212(18) 0.17995(6) 0.31281(16) 0.0170(5) Uani 1 1 d .
O1 O 0.6732(2) 0.11173(6) 0.46507(18) 0.0396(6) Uani 1 1 d .
O2 O 0.75129(18) 0.08849(7) 0.61926(16) 0.0381(6) Uani 1 1 d .
O3 O 0.4075(2) 0.13679(7) 0.18728(18) 0.0428(6) Uani 1 1 d .
O4 O 0.2830(3) 0.16425(9) 0.0622(2) 0.0855(12) Uani 1 1 d .
C1 C 0.7114(2) 0.10005(8) 0.5417(2) 0.0213(6) Uani 1 1 d .
C2 C 0.3456(3) 0.15020(9) 0.1250(2) 0.0368(8) Uani 1 1 d .
C3 C 0.5604(3) 0.00628(8) 0.1788(3) 0.0388(9) Uani 1 1 d .
H3A H 0.5672 -0.0020 0.2451 0.058 Uiso 1 1 calc R
H3B H 0.6305 0.0041 0.1594 0.058 Uiso 1 1 calc R
H3C H 0.5059 -0.0077 0.1357 0.058 Uiso 1 1 calc R
C4 C 0.4942(3) 0.06630(10) 0.0414(2) 0.0370(8) Uani 1 1 d .
H4A H 0.4577 0.0889 0.0327 0.055 Uiso 1 1 calc R
H4B H 0.4487 0.0488 0.0020 0.055 Uiso 1 1 calc R
H4C H 0.5641 0.0679 0.0214 0.055 Uiso 1 1 calc R
C5 C 0.3790(2) 0.05178(8) 0.2026(2) 0.0292(7) Uani 1 1 d .
H5A H 0.3561 0.0754 0.2154 0.044 Uiso 1 1 calc R
H5B H 0.3819 0.0374 0.2601 0.044 Uiso 1 1 calc R
H5C H 0.3269 0.0418 0.1486 0.044 Uiso 1 1 calc R
C6 C 0.7922(3) 0.05921(8) 0.1507(2) 0.0267(7) Uani 1 1 d .
H6A H 0.7610 0.0364 0.1298 0.040 Uiso 1 1 calc R
H6B H 0.8715 0.0576 0.1653 0.040 Uiso 1 1 calc R
H6C H 0.7692 0.0763 0.0993 0.040 Uiso 1 1 calc R
C7 C 0.8270(2) 0.11348(8) 0.3013(2) 0.0239(7) Uani 1 1 d .
H7A H 0.8064 0.1233 0.3588 0.036 Uiso 1 1 calc R
H7B H 0.8138 0.1307 0.2493 0.036 Uiso 1 1 calc R
H7C H 0.9041 0.1073 0.3162 0.036 Uiso 1 1 calc R
C8 C 0.7906(2) 0.03899(8) 0.3559(2) 0.0241(7) Uani 1 1 d .
H8A H 0.7610 0.0164 0.3316 0.036 Uiso 1 1 calc R
H8B H 0.7652 0.0447 0.4149 0.036 Uiso 1 1 calc R
H8C H 0.8701 0.0379 0.3698 0.036 Uiso 1 1 calc R
C9 C 0.2645(3) 0.15171(9) 0.5171(2) 0.0334(8) Uani 1 1 d .
H9A H 0.2351 0.1309 0.5425 0.050 Uiso 1 1 calc R
H9B H 0.2097 0.1702 0.5078 0.050 Uiso 1 1 calc R
H9C H 0.3292 0.1596 0.5629 0.050 Uiso 1 1 calc R
C10 C 0.1737(3) 0.12548(10) 0.3171(3) 0.0378(8) Uani 1 1 d .
H10A H 0.1865 0.1221 0.2519 0.057 Uiso 1 1 calc R
H10B H 0.1162 0.1428 0.3158 0.057 Uiso 1 1 calc R
H10C H 0.1514 0.1034 0.3415 0.057 Uiso 1 1 calc R
C11 C 0.3313(2) 0.18463(8) 0.3480(2) 0.0265(7) Uani 1 1 d .
H11A H 0.2815 0.1885 0.2861 0.040 Uiso 1 1 calc R
H11B H 0.4063 0.1850 0.3386 0.040 Uiso 1 1 calc R
H11C H 0.3212 0.2030 0.3932 0.040 Uiso 1 1 calc R
C12 C 0.4631(3) 0.08632(10) 0.6085(2) 0.0353(8) Uani 1 1 d .
H12A H 0.5323 0.0988 0.6190 0.053 Uiso 1 1 calc R
H12B H 0.4723 0.0646 0.6453 0.053 Uiso 1 1 calc R
H12C H 0.4084 0.1008 0.6301 0.053 Uiso 1 1 calc R
C13 C 0.2839(3) 0.05257(9) 0.4665(3) 0.0398(9) Uani 1 1 d .
H13A H 0.2542 0.0472 0.3987 0.060 Uiso 1 1 calc R
H13B H 0.2327 0.0673 0.4919 0.060 Uiso 1 1 calc R
H13C H 0.2958 0.0309 0.5036 0.060 Uiso 1 1 calc R
C14 C 0.5157(2) 0.04332(8) 0.4465(2) 0.0261(7) Uani 1 1 d .
H14A H 0.5510 0.0527 0.3964 0.039 Uiso 1 1 calc R
H14B H 0.4765 0.0220 0.4231 0.039 Uiso 1 1 calc R
H14C H 0.5708 0.0381 0.5043 0.039 Uiso 1 1 calc R
C15 C 0.6012(3) 0.25182(8) 0.3951(2) 0.0273(7) Uani 1 1 d .
H15A H 0.5218 0.2521 0.3830 0.041 Uiso 1 1 calc R
H15B H 0.6258 0.2620 0.3399 0.041 Uiso 1 1 calc R
H15C H 0.6304 0.2653 0.4532 0.041 Uiso 1 1 calc R
C16 C 0.5967(3) 0.19036(8) 0.5197(2) 0.0250(7) Uani 1 1 d .
H16A H 0.6218 0.1666 0.5363 0.038 Uiso 1 1 calc R
H16B H 0.5172 0.1908 0.5040 0.038 Uiso 1 1 calc R
H16C H 0.6230 0.2058 0.5744 0.038 Uiso 1 1 calc R
C17 C 0.8027(2) 0.20890(8) 0.4525(2) 0.0276(7) Uani 1 1 d .
H17A H 0.8343 0.1855 0.4586 0.041 Uiso 1 1 calc R
H17B H 0.8203 0.2207 0.5150 0.041 Uiso 1 1 calc R
H17C H 0.8323 0.2222 0.4048 0.041 Uiso 1 1 calc R
C18 C 0.5004(3) 0.22561(8) 0.1512(2) 0.0281(7) Uani 1 1 d .
H18A H 0.4323 0.2137 0.1535 0.042 Uiso 1 1 calc R
H18B H 0.5021 0.2315 0.0843 0.042 Uiso 1 1 calc R
H18C H 0.5056 0.2469 0.1898 0.042 Uiso 1 1 calc R
C19 C 0.6244(3) 0.16206(8) 0.1078(2) 0.0263(7) Uani 1 1 d .
H19A H 0.5751 0.1430 0.1149 0.039 Uiso 1 1 calc R
H19B H 0.6987 0.1531 0.1164 0.039 Uiso 1 1 calc R
H19C H 0.6027 0.1723 0.0434 0.039 Uiso 1 1 calc R
C20 C 0.7450(3) 0.22271(8) 0.2008(2) 0.0267(7) Uani 1 1 d .
H20A H 0.7464 0.2429 0.2431 0.040 Uiso 1 1 calc R
H20B H 0.7450 0.2306 0.1351 0.040 Uiso 1 1 calc R
H20C H 0.8092 0.2083 0.2239 0.040 Uiso 1 1 calc R
K1 K 0.90860(5) 0.092251(15) 0.77188(4) 0.01784(13) Uani 1 1 d .
K2 K 1.13931(5) 0.161767(17) 0.90705(4) 0.02158(14) Uani 1 1 d .
O5 O 0.90362(18) 0.02491(5) 0.85069(16) 0.0293(5) Uani 1 1 d .
O6 O 0.96244(18) 0.03690(5) 0.67383(15) 0.0279(5) Uani 1 1 d .
O7 O 1.02569(16) 0.10303(5) 0.62347(13) 0.0204(4) Uani 1 1 d .
O8 O 0.97022(15) 0.16304(5) 0.73371(14) 0.0202(4) Uani 1 1 d .
O9 O 0.77909(17) 0.14444(5) 0.80202(16) 0.0286(5) Uani 1 1 d .
O10 O 0.75350(16) 0.08061(5) 0.88335(15) 0.0246(5) Uani 1 1 d .
O11 O 1.06728(16) 0.09364(5) 0.95289(14) 0.0248(5) Uani 1 1 d .
O12 O 1.24561(17) 0.10280(5) 0.86434(15) 0.0273(5) Uani 1 1 d .
O13 O 1.28632(16) 0.16676(5) 0.78286(15) 0.0270(5) Uani 1 1 d .
O14 O 1.19348(18) 0.22625(6) 0.84749(18) 0.0361(6) Uani 1 1 d .
O15 O 1.03223(18) 0.22109(6) 0.96172(18) 0.0375(6) Uani 1 1 d .
O16 O 1.01474(19) 0.15575(6) 1.04120(17) 0.0376(6) Uani 1 1 d .
C21 C 0.8806(3) 0.00074(8) 0.7721(3) 0.0327(8) Uani 1 1 d .
H21A H 0.8089 0.0060 0.7310 0.039 Uiso 1 1 calc R
H21B H 0.8783 -0.0232 0.7972 0.039 Uiso 1 1 calc R
C22 C 0.9666(3) 0.00339(8) 0.7143(3) 0.0333(8) Uani 1 1 d .
H22A H 1.0388 -0.0007 0.7559 0.040 Uiso 1 1 calc R
H22B H 0.9546 -0.0143 0.6626 0.040 Uiso 1 1 calc R
C23 C 1.0295(3) 0.04160(8) 0.6045(2) 0.0270(7) Uani 1 1 d .
H23A H 1.0178 0.0223 0.5572 0.032 Uiso 1 1 calc R
H23B H 1.1070 0.0418 0.6369 0.032 Uiso 1 1 calc R
C24 C 0.9995(2) 0.07549(8) 0.5547(2) 0.0243(7) Uani 1 1 d .
H24A H 1.0400 0.0786 0.5022 0.029 Uiso 1 1 calc R
H24B H 0.9209 0.0758 0.5260 0.029 Uiso 1 1 calc R
C25 C 0.9897(2) 0.13582(7) 0.5813(2) 0.0220(6) Uani 1 1 d .
H25A H 0.9096 0.1360 0.5614 0.026 Uiso 1 1 calc R
H25B H 1.0210 0.1400 0.5236 0.026 Uiso 1 1 calc R
C26 C 1.0261(2) 0.16366(7) 0.6549(2) 0.0215(6) Uani 1 1 d .
H26A H 1.1049 0.1609 0.6807 0.026 Uiso 1 1 calc R
H26B H 1.0147 0.1866 0.6229 0.026 Uiso 1 1 calc R
C27 C 0.8689(2) 0.18157(8) 0.7109(2) 0.0247(7) Uani 1 1 d .
H27A H 0.8228 0.1715 0.6524 0.030 Uiso 1 1 calc R
H27B H 0.8827 0.2062 0.6974 0.030 Uiso 1 1 calc R
C28 C 0.8108(3) 0.17949(8) 0.7930(2) 0.0271(7) Uani 1 1 d .
H28A H 0.8592 0.1872 0.8533 0.033 Uiso 1 1 calc R
H28B H 0.7460 0.1947 0.7804 0.033 Uiso 1 1 calc R
C29 C 0.6985(3) 0.13967(9) 0.8569(2) 0.0309(7) Uani 1 1 d .
H29A H 0.6360 0.1552 0.8329 0.037 Uiso 1 1 calc R
H29B H 0.7280 0.1454 0.9253 0.037 Uiso 1 1 calc R
C30 C 0.6631(2) 0.10262(9) 0.8478(2) 0.0317(8) Uani 1 1 d .
H30A H 0.6056 0.0987 0.8849 0.038 Uiso 1 1 calc R
H30B H 0.6329 0.0971 0.7794 0.038 Uiso 1 1 calc R
C31 C 0.7261(3) 0.04469(8) 0.8770(2) 0.0295(7) Uani 1 1 d .
H31A H 0.6944 0.0385 0.8093 0.035 Uiso 1 1 calc R
H31B H 0.6716 0.0397 0.9166 0.035 Uiso 1 1 calc R
C32 C 0.8272(3) 0.02368(8) 0.9125(2) 0.0314(8) Uani 1 1 d .
H32A H 0.8628 0.0323 0.9770 0.038 Uiso 1 1 calc R
H32B H 0.8064 -0.0008 0.9198 0.038 Uiso 1 1 calc R
C33 C 1.1464(3) 0.06689(9) 0.9488(2) 0.0324(8) Uani 1 1 d .
H33A H 1.1120 0.0438 0.9496 0.039 Uiso 1 1 calc R
H33B H 1.2060 0.0686 1.0062 0.039 Uiso 1 1 calc R
C34 C 1.1912(3) 0.07048(8) 0.8600(2) 0.0299(7) Uani 1 1 d .
H34A H 1.2424 0.0513 0.8560 0.036 Uiso 1 1 calc R
H34B H 1.1319 0.0696 0.8023 0.036 Uiso 1 1 calc R
C35 C 1.3118(3) 0.10553(9) 0.7942(2) 0.0295(7) Uani 1 1 d .
H35A H 1.2665 0.1033 0.7286 0.035 Uiso 1 1 calc R
H35B H 1.3666 0.0867 0.8036 0.035 Uiso 1 1 calc R
C36 C 1.3669(2) 0.14024(9) 0.8055(2) 0.0324(8) Uani 1 1 d .
H36A H 1.4077 0.1431 0.8725 0.039 Uiso 1 1 calc R
H36B H 1.4187 0.1419 0.7617 0.039 Uiso 1 1 calc R
C37 C 1.3323(3) 0.20050(9) 0.7825(3) 0.0396(9) Uani 1 1 d .
H37A H 1.3747 0.2021 0.7310 0.047 Uiso 1 1 calc R
H37B H 1.3818 0.2051 0.8450 0.047 Uiso 1 1 calc R
C38 C 1.2433(3) 0.22662(9) 0.7655(3) 0.0401(9) Uani 1 1 d .
H38A H 1.2727 0.2500 0.7571 0.048 Uiso 1 1 calc R
H38B H 1.1893 0.2207 0.7066 0.048 Uiso 1 1 calc R
C39 C 1.1098(3) 0.25132(9) 0.8450(3) 0.0431(9) Uani 1 1 d .
H39A H 1.0446 0.2446 0.7967 0.052 Uiso 1 1 calc R
H39B H 1.1345 0.2744 0.8272 0.052 Uiso 1 1 calc R
C40 C 1.0837(3) 0.25270(9) 0.9437(3) 0.0440(10) Uani 1 1 d .
H40A H 1.1512 0.2560 0.9927 0.053 Uiso 1 1 calc R
H40B H 1.0350 0.2726 0.9479 0.053 Uiso 1 1 calc R
C41 C 1.0267(3) 0.21680(10) 1.0598(3) 0.0445(10) Uani 1 1 d .
H41A H 0.9923 0.2375 1.0825 0.053 Uiso 1 1 calc R
H41B H 1.1008 0.2145 1.0994 0.053 Uiso 1 1 calc R
C42 C 0.9620(3) 0.18510(10) 1.0710(3) 0.0422(9) Uani 1 1 d .
H42A H 0.9560 0.1824 1.1391 0.051 Uiso 1 1 calc R
H42B H 0.8879 0.1873 1.0312 0.051 Uiso 1 1 calc R
C43 C 0.9651(3) 0.12344(9) 1.0533(2) 0.0362(8) Uani 1 1 d .
H43A H 0.8989 0.1205 1.0026 0.043 Uiso 1 1 calc R
H43B H 0.9439 0.1228 1.1167 0.043 Uiso 1 1 calc R
C44 C 1.0426(3) 0.09485(9) 1.0469(2) 0.0342(8) Uani 1 1 d .
H44A H 1.1102 0.0985 1.0955 0.041 Uiso 1 1 calc R
H44B H 1.0106 0.0724 1.0610 0.041 Uiso 1 1 calc R

loop_
_atom_site_aniso_label
_atom_site_aniso_U_11
_atom_site_aniso_U_22
_atom_site_aniso_U_33
_atom_site_aniso_U_23
_atom_site_aniso_U_13
_atom_site_aniso_U_12
Y1 0.01626(13) 0.01566(13) 0.01341(13) 0.00058(11) 0.00406(10) 0.00003(11)
Si1 0.0217(4) 0.0246(4) 0.0209(4) -0.0070(3) 0.0027(3) -0.0010(3)
Si2 0.0183(4) 0.0201(4) 0.0168(4) 0.0001(3) 0.0053(3) 0.0019(3)
Si3 0.0168(4) 0.0280(5) 0.0203(4) 0.0015(3) 0.0055(3) 0.0025(3)
Si4 0.0213(4) 0.0270(5) 0.0203(4) 0.0067(3) 0.0078(3) -0.0013(3)
Si5 0.0212(4) 0.0166(4) 0.0166(4) -0.0001(3) 0.0029(3) 0.0004(3)
Si6 0.0229(4) 0.0182(4) 0.0168(4) 0.0033(3) 0.0069(3) 0.0013(3)
N1 0.0169(12) 0.0183(12) 0.0161(12) 0.0011(10) 0.0026(10) -0.0002(9)
N2 0.0180(12) 0.0232(13) 0.0151(12) 0.0002(10) 0.0033(10) -0.0002(10)
N3 0.0205(12) 0.0155(12) 0.0163(12) 0.0024(10) 0.0067(10) 0.0008(9)
O1 0.0405(14) 0.0399(14) 0.0385(15) -0.0015(12) 0.0082(12) 0.0007(11)
O2 0.0298(13) 0.0578(16) 0.0222(13) 0.0049(11) -0.0053(10) 0.0097(11)
O3 0.0433(15) 0.0500(16) 0.0367(15) -0.0017(12) 0.0117(13) 0.0001(12)
O4 0.077(2) 0.083(2) 0.066(2) 0.0169(19) -0.054(2) -0.0022(19)
C1 0.0183(14) 0.0270(16) 0.0174(16) -0.0016(13) 0.0007(13) 0.0042(12)
C2 0.0329(18) 0.044(2) 0.0233(18) 0.0047(16) -0.0177(16) 0.0005(16)
C3 0.0353(19) 0.0266(18) 0.052(2) -0.0149(16) 0.0038(17) -0.0046(15)
C4 0.0330(19) 0.056(2) 0.0202(17) -0.0097(16) 0.0007(15) 0.0023(16)
C5 0.0223(16) 0.0334(18) 0.0313(18) -0.0082(15) 0.0041(14) -0.0087(13)
C6 0.0293(17) 0.0286(17) 0.0250(17) 0.0010(13) 0.0118(14) 0.0047(13)
C7 0.0208(15) 0.0258(16) 0.0264(17) -0.0005(13) 0.0074(13) -0.0012(12)
C8 0.0238(15) 0.0255(16) 0.0235(16) -0.0005(13) 0.0062(13) 0.0054(12)
C9 0.0337(18) 0.040(2) 0.0303(19) 0.0022(15) 0.0164(15) 0.0083(15)
C10 0.0239(17) 0.048(2) 0.039(2) 0.0015(17) 0.0007(15) -0.0009(15)
C11 0.0255(16) 0.0285(17) 0.0260(17) 0.0002(14) 0.0066(13) 0.0086(13)
C12 0.0338(18) 0.052(2) 0.0220(17) 0.0099(16) 0.0108(15) 0.0099(16)
C13 0.0300(18) 0.039(2) 0.054(2) 0.0137(18) 0.0168(17) -0.0065(15)
C14 0.0279(16) 0.0224(16) 0.0287(18) 0.0063(13) 0.0073(14) -0.0020(13)
C15 0.0351(18) 0.0218(16) 0.0250(17) 0.0003(13) 0.0059(14) 0.0037(13)
C16 0.0315(17) 0.0253(16) 0.0187(16) -0.0035(13) 0.0061(13) -0.0008(13)
C17 0.0259(16) 0.0313(18) 0.0229(17) 0.0008(14) -0.0015(13) -0.0003(13)
C18 0.0341(18) 0.0278(17) 0.0218(17) 0.0059(13) 0.0043(14) 0.0043(14)
C19 0.0361(18) 0.0249(16) 0.0197(16) 0.0021(13) 0.0099(14) -0.0008(13)
C20 0.0329(17) 0.0237(16) 0.0263(17) 0.0040(13) 0.0128(14) -0.0025(13)
K1 0.0190(3) 0.0196(3) 0.0146(3) 0.0003(2) 0.0026(2) 0.0020(2)
K2 0.0195(3) 0.0283(3) 0.0164(3) -0.0020(3) 0.0023(3) 0.0003(3)
O5 0.0360(13) 0.0234(12) 0.0297(13) -0.0018(9) 0.0098(10) -0.0021(9)
O6 0.0371(12) 0.0222(11) 0.0276(12) -0.0016(9) 0.0138(10) 0.0026(9)
O7 0.0244(11) 0.0210(11) 0.0144(10) -0.0016(8) 0.0008(8) 0.0014(8)
O8 0.0210(10) 0.0221(11) 0.0169(11) 0.0021(8) 0.0026(8) 0.0029(8)
O9 0.0312(12) 0.0256(12) 0.0339(13) 0.0030(10) 0.0178(10) 0.0050(9)
O10 0.0245(11) 0.0251(11) 0.0243(12) -0.0006(9) 0.0049(9) -0.0019(9)
O11 0.0246(11) 0.0329(12) 0.0160(11) 0.0014(9) 0.0017(9) -0.0006(9)
O12 0.0284(11) 0.0330(12) 0.0227(12) -0.0020(9) 0.0103(9) 0.0034(9)
O13 0.0209(11) 0.0325(12) 0.0275(12) -0.0042(10) 0.0048(9) -0.0075(9)
O14 0.0321(13) 0.0325(13) 0.0455(15) -0.0024(11) 0.0119(11) -0.0030(10)
O15 0.0313(13) 0.0337(13) 0.0492(16) -0.0166(11) 0.0123(11) -0.0082(10)
O16 0.0390(13) 0.0444(15) 0.0344(14) -0.0157(11) 0.0196(11) -0.0101(11)
C21 0.0399(19) 0.0226(17) 0.037(2) -0.0077(14) 0.0104(16) -0.0075(14)
C22 0.0395(19) 0.0222(17) 0.041(2) -0.0076(15) 0.0159(17) 0.0003(14)
C23 0.0317(17) 0.0279(17) 0.0232(17) -0.0082(13) 0.0100(14) 0.0032(13)
C24 0.0255(16) 0.0314(17) 0.0164(15) -0.0085(13) 0.0054(13) 0.0013(13)
C25 0.0225(15) 0.0262(16) 0.0170(15) 0.0040(12) 0.0030(12) 0.0018(12)
C26 0.0195(14) 0.0229(16) 0.0216(16) 0.0048(12) 0.0026(12) -0.0018(12)
C27 0.0268(16) 0.0214(16) 0.0257(17) 0.0055(13) 0.0051(13) 0.0051(13)
C28 0.0334(17) 0.0208(16) 0.0282(18) 0.0000(13) 0.0086(14) 0.0076(13)
C29 0.0265(17) 0.0383(19) 0.0304(19) 0.0019(15) 0.0119(14) 0.0096(14)
C30 0.0218(16) 0.044(2) 0.0305(19) 0.0101(15) 0.0084(14) 0.0019(14)
C31 0.0318(18) 0.0295(18) 0.0296(18) -0.0053(14) 0.0116(15) -0.0103(14)
C32 0.041(2) 0.0273(17) 0.0275(18) 0.0025(14) 0.0106(15) -0.0054(15)
C33 0.0282(17) 0.0345(19) 0.0308(19) 0.0089(15) -0.0029(15) 0.0044(14)
C34 0.0282(17) 0.0247(17) 0.0345(19) 0.0002(14) 0.0007(15) 0.0068(13)
C35 0.0266(17) 0.0405(19) 0.0228(17) -0.0034(14) 0.0081(14) 0.0061(14)
C36 0.0201(16) 0.050(2) 0.0291(19) -0.0063(16) 0.0091(14) -0.0004(14)
C37 0.039(2) 0.042(2) 0.042(2) -0.0156(17) 0.0194(17) -0.0206(17)
C38 0.053(2) 0.0303(19) 0.040(2) -0.0056(16) 0.0151(18) -0.0206(17)
C39 0.0300(19) 0.031(2) 0.068(3) 0.0020(18) 0.0094(19) -0.0072(15)
C40 0.0313(19) 0.0277(19) 0.074(3) -0.0194(19) 0.0128(19) -0.0069(15)
C41 0.040(2) 0.049(2) 0.046(2) -0.0279(19) 0.0104(18) -0.0019(17)
C42 0.039(2) 0.059(2) 0.034(2) -0.0215(18) 0.0192(17) -0.0052(18)
C43 0.0370(19) 0.051(2) 0.0236(18) -0.0074(16) 0.0134(15) -0.0129(17)
C44 0.0376(19) 0.048(2) 0.0163(16) 0.0024(15) 0.0040(14) -0.0113(16)

loop_
_atom_type_symbol
_atom_type_description
_atom_type_scat_dispersion_real
_atom_type_scat_dispersion_imag
_atom_type_scat_source
C C 0.0033 0.0016 'International Tables Vol C Tables 4.2.6.8 and 6.1.1.4'
H H 0.0000 0.0000 'International Tables Vol C Tables 4.2.6.8 and 6.1.1.4'
N N 0.0061 0.0033 'International Tables Vol C Tables 4.2.6.8 and 6.1.1.4'
O O 0.0106 0.0060 'International Tables Vol C Tables 4.2.6.8 and 6.1.1.4'
Si Si 0.0817 0.0704 'International Tables Vol C Tables 4.2.6.8 and 6.1.1.4'
K K 0.2009 0.2494 'International Tables Vol C Tables 4.2.6.8 and 6.1.1.4'
Y Y -2.7962 3.5667 'International Tables Vol C Tables 4.2.6.8 and 6.1.1.4'

loop_
_geom_angle_atom_site_label_1
_geom_angle_atom_site_label_2
_geom_angle_atom_site_label_3
_geom_angle
_geom_angle_site_symmetry_1
_geom_angle_site_symmetry_3
N2 Y1 N1 118.55(8) . .
N2 Y1 N3 123.29(8) . .
N1 Y1 N3 118.11(8) . .
N2 Y1 O3 88.70(8) . .
N1 Y1 O3 90.02(8) . .
N3 Y1 O3 89.09(8) . .
N2 Y1 O1 89.08(8) . .
N1 Y1 O1 90.37(8) . .
N3 Y1 O1 92.76(8) . .
O3 Y1 O1 177.66(9) . .
N1 Si1 C4 112.20(14) . .
N1 Si1 C5 114.11(13) . .
C4 Si1 C5 105.96(15) . .
N1 Si1 C3 113.72(14) . .
C4 Si1 C3 107.00(17) . .
C5 Si1 C3 103.06(15) . .
N1 Si2 C8 112.53(12) . .
N1 Si2 C7 113.67(12) . .
C8 Si2 C7 106.97(14) . .
N1 Si2 C6 113.76(13) . .
C8 Si2 C6 106.13(14) . .
C7 Si2 C6 103.00(14) . .
N2 Si3 C10 114.02(14) . .
N2 Si3 C11 112.40(13) . .
C10 Si3 C11 105.23(15) . .
N2 Si3 C9 113.88(13) . .
C10 Si3 C9 106.01(16) . .
C11 Si3 C9 104.44(15) . .
N2 Si4 C12 112.08(14) . .
N2 Si4 C14 113.28(13) . .
C12 Si4 C14 106.43(15) . .
N2 Si4 C13 113.44(14) . .
C12 Si4 C13 105.25(16) . .
C14 Si4 C13 105.72(15) . .
N3 Si5 C16 113.61(12) . .
N3 Si5 C17 112.87(13) . .
C16 Si5 C17 106.82(14) . .
N3 Si5 C15 113.87(13) . .
C16 Si5 C15 103.56(14) . .
C17 Si5 C15 105.26(14) . .
N3 Si6 C19 114.15(13) . .
N3 Si6 C18 112.81(13) . .
C19 Si6 C18 107.24(14) . .
N3 Si6 C20 113.28(13) . .
C19 Si6 C20 102.47(14) . .
C18 Si6 C20 106.04(14) . .
Si1 N1 Si2 121.24(14) . .
Si1 N1 Y1 119.68(12) . .
Si2 N1 Y1 118.97(12) . .
Si3 N2 Si4 121.83(14) . .
Si3 N2 Y1 118.99(12) . .
Si4 N2 Y1 119.19(12) . .
Si5 N3 Si6 119.47(13) . .
Si5 N3 Y1 121.14(12) . .
Si6 N3 Y1 119.30(12) . .
C1 O1 Y1 159.6(2) . .
C1 O2 K1 147.4(2) . .
C2 O3 Y1 165.1(3) . .
C2 O4 K2 150.8(3) . 1_454
O1 C1 O2 179.1(4) . .
O3 C2 O4 179.2(4) . .
O2 K1 O9 77.94(7) . .
O2 K1 O6 76.02(7) . .
O9 K1 O6 153.90(7) . .
O2 K1 O10 87.76(7) . .
O9 K1 O10 60.63(6) . .
O6 K1 O10 116.32(6) . .
O2 K1 O5 101.65(7) . .
O9 K1 O5 124.13(7) . .
O6 K1 O5 60.66(6) . .
O10 K1 O5 63.52(6) . .
O2 K1 O7 79.32(7) . .
O9 K1 O7 115.79(6) . .
O6 K1 O7 60.69(6) . .
O10 K1 O7 167.09(6) . .
O5 K1 O7 118.96(6) . .
O2 K1 O8 94.77(7) . .
O9 K1 O8 61.46(6) . .
O6 K1 O8 122.44(6) . .
O10 K1 O8 119.97(6) . .
O5 K1 O8 163.43(6) . .
O7 K1 O8 61.76(5) . .
O2 K1 O11 174.02(7) . .
O9 K1 O11 100.14(7) . .
O6 K1 O11 105.60(6) . .
O10 K1 O11 86.38(6) . .
O5 K1 O11 74.63(6) . .
O7 K1 O11 106.54(6) . .
O8 K1 O11 89.19(6) . .
O4 K2 O16 78.91(11) 1_656 .
O4 K2 O14 93.13(9) 1_656 .
O16 K2 O14 120.51(7) . .
O4 K2 O12 85.98(10) 1_656 .
O16 K2 O12 117.34(7) . .
O14 K2 O12 120.76(7) . .
O4 K2 O13 95.53(11) 1_656 .
O16 K2 O13 174.30(7) . .
O14 K2 O13 60.63(7) . .
O12 K2 O13 60.54(6) . .
O4 K2 O15 91.55(10) 1_656 .
O16 K2 O15 60.11(7) . .
O14 K2 O15 61.33(7) . .
O12 K2 O15 176.82(7) . .
O13 K2 O15 121.79(7) . .
O4 K2 O11 92.27(9) 1_656 .
O16 K2 O11 60.78(6) . .
O14 K2 O11 174.59(7) . .
O12 K2 O11 59.55(6) . .
O13 K2 O11 118.69(6) . .
O15 K2 O11 118.63(7) . .
O4 K2 O8 176.41(10) 1_656 .
O16 K2 O8 99.58(7) . .
O14 K2 O8 84.82(6) . .
O12 K2 O8 97.60(6) . .
O13 K2 O8 86.04(6) . .
O15 K2 O8 84.88(6) . .
O11 K2 O8 89.79(6) . .
C32 O5 C21 113.6(2) . .
C32 O5 K1 110.18(17) . .
C21 O5 K1 107.69(18) . .
C22 O6 C23 114.7(2) . .
C22 O6 K1 120.26(18) . .
C23 O6 K1 119.91(16) . .
C25 O7 C24 111.0(2) . .
C25 O7 K1 105.73(15) . .
C24 O7 K1 108.39(16) . .
C26 O8 C27 111.7(2) . .
C26 O8 K2 105.54(15) . .
C27 O8 K2 131.38(16) . .
C26 O8 K1 110.57(15) . .
C27 O8 K1 104.31(15) . .
K2 O8 K1 90.22(6) . .
C29 O9 C28 114.9(2) . .
C29 O9 K1 121.39(18) . .
C28 O9 K1 120.45(17) . .
C31 O10 C30 112.8(2) . .
C31 O10 K1 107.98(16) . .
C30 O10 K1 107.76(16) . .
C44 O11 C33 110.1(2) . .
C44 O11 K2 108.55(18) . .
C33 O11 K2 112.80(17) . .
C44 O11 K1 125.57(18) . .
C33 O11 K1 107.86(17) . .
K2 O11 K1 90.49(6) . .
C34 O12 C35 112.4(2) . .
C34 O12 K2 118.63(17) . .
C35 O12 K2 118.07(18) . .
C37 O13 C36 112.4(2) . .
C37 O13 K2 112.70(18) . .
C36 O13 K2 109.79(17) . .
C39 O14 C38 114.7(3) . .
C39 O14 K2 112.97(19) . .
C38 O14 K2 115.87(18) . .
C41 O15 C40 113.0(3) . .
C41 O15 K2 107.2(2) . .
C40 O15 K2 112.23(19) . .
C43 O16 C42 114.7(3) . .
C43 O16 K2 119.46(18) . .
C42 O16 K2 121.0(2) . .
O5 C21 C22 109.2(3) . .
O5 C21 K1 49.58(14) . .
C22 C21 K1 81.23(17) . .
O6 C22 C21 108.4(3) . .
O6 C23 C24 107.9(2) . .
O7 C24 C23 108.8(2) . .
O7 C25 C26 108.2(2) . .
O7 C25 K1 51.15(12) . .
C26 C25 K1 84.29(16) . .
O8 C26 C25 113.6(2) . .
O8 C27 C28 110.5(2) . .
O9 C28 C27 108.2(2) . .
O9 C29 C30 108.2(3) . .
O10 C30 C29 109.5(3) . .
O10 C30 K1 49.40(13) . .
C29 C30 K1 82.43(16) . .
O10 C31 C32 108.8(2) . .
O10 C31 K1 49.27(13) . .
C32 C31 K1 80.75(17) . .
O5 C32 C31 114.0(3) . .
O11 C33 C34 110.6(2) . .
O12 C34 C33 108.0(3) . .
O12 C35 C36 108.4(2) . .
O13 C36 C35 108.7(2) . .
O13 C37 C38 108.8(3) . .
O14 C38 C37 107.6(3) . .
O14 C39 C40 107.6(3) . .
O15 C40 C39 109.3(3) . .
O15 C41 C42 109.6(3) . .
O15 C41 K2 50.21(15) . .
C42 C41 K2 82.59(18) . .
O16 C42 C41 108.7(3) . .
O16 C43 C44 109.4(3) . .
O11 C44 C43 110.5(3) . .

loop_
_geom_bond_atom_site_label_1
_geom_bond_atom_site_label_2
_geom_bond_distance
_geom_bond_site_symmetry_2
Y1 N2 2.296(2) .
Y1 N1 2.297(2) .
Y1 N3 2.309(2) .
Y1 O3 2.352(3) .
Y1 O1 2.367(3) .
Si1 N1 1.709(2) .
Si1 C4 1.877(3) .
Si1 C5 1.880(3) .
Si1 C3 1.889(3) .
Si2 N1 1.709(2) .
Si2 C8 1.881(3) .
Si2 C7 1.884(3) .
Si2 C6 1.891(3) .
Si3 N2 1.701(2) .
Si3 C10 1.879(3) .
Si3 C11 1.885(3) .
Si3 C9 1.886(3) .
Si4 N2 1.713(2) .
Si4 C12 1.878(3) .
Si4 C14 1.883(3) .
Si4 C13 1.892(3) .
Si5 N3 1.710(2) .
Si5 C16 1.880(3) .
Si5 C17 1.885(3) .
Si5 C15 1.885(3) .
Si6 N3 1.717(2) .
Si6 C19 1.881(3) .
Si6 C18 1.882(3) .
Si6 C20 1.894(3) .
O1 C1 1.183(4) .
O2 C1 1.198(4) .
O2 K1 2.623(2) .
O3 C2 1.171(4) .
O4 C2 1.192(4) .
O4 K2 2.549(3) 1_454
K1 O9 2.674(2) .
K1 O6 2.703(2) .
K1 O10 2.787(2) .
K1 O5 2.826(2) .
K1 O7 2.835(2) .
K1 O8 2.911(2) .
K1 O11 2.914(2) .
K2 O4 2.549(3) 1_656
K2 O16 2.711(2) .
K2 O14 2.750(2) .
K2 O12 2.762(2) .
K2 O13 2.809(2) .
K2 O15 2.837(2) .
K2 O11 2.889(2) .
K2 O8 2.905(2) .
O5 C32 1.428(4) .
O5 C21 1.435(4) .
O6 C22 1.407(4) .
O6 C23 1.432(3) .
O7 C25 1.429(3) .
O7 C24 1.432(3) .
O8 C26 1.437(3) .
O8 C27 1.439(3) .
O9 C29 1.411(3) .
O9 C28 1.419(4) .
O10 C31 1.422(4) .
O10 C30 1.425(4) .
O11 C44 1.430(4) .
O11 C33 1.441(4) .
O12 C34 1.414(4) .
O12 C35 1.425(3) .
O13 C37 1.421(4) .
O13 C36 1.428(4) .
O14 C39 1.423(4) .
O14 C38 1.429(4) .
O15 C41 1.417(4) .
O15 C40 1.425(4) .
O16 C43 1.417(4) .
O16 C42 1.417(4) .
C21 C22 1.490(4) .
C23 C24 1.493(4) .
C25 C26 1.500(4) .
C27 C28 1.497(4) .
C29 C30 1.491(5) .
C31 C32 1.505(5) .
C33 C34 1.488(5) .
C35 C36 1.498(5) .
C37 C38 1.488(5) .
C39 C40 1.503(5) .
C41 C42 1.492(5) .
C43 C44 1.484(5) .
